data_4107874
loop_
_publ_author_name
'Andrew C. Benniston'
'Graeme Copley'
'Anthony Harriman'
'Dorota B. Rewinska'
'Ross W. Harrington'
'William Clegg'

_publ_section_title
;
 A Donor-Acceptor Molecular Dyad Showing Multiple Electronic
 Energy-Transfer Processes in Crystalline and Amorphous States
;
_journal_name_full 'Journal of the American Chemical Society'
_journal_page_first 7174
_journal_page_last 7175
_journal_paper_doi 10.1021/ja800387d
_journal_volume 130
_journal_year 2008
_chemical_formula_moiety 'C33 H31 B F2 N2 S4'
_chemical_formula_sum 'C33 H31 B F2 N2 S4'
_chemical_formula_weight 632.65
_chemical_name_systematic
;
 ?
;
_space_group_IT_number 2
_symmetry_cell_setting triclinic
_symmetry_space_group_name_Hall '-P 1'
_symmetry_space_group_name_H-M 'P -1'
_atom_sites_solution_hydrogens geom
_atom_sites_solution_primary direct
_atom_sites_solution_secondary difmap
_audit_creation_method SHELXL-97
_cell_angle_alpha 88.995(12)
_cell_angle_beta 88.021(12)
_cell_angle_gamma 81.839(11)
_cell_formula_units_Z 4
_cell_length_a 11.241(13)
_cell_length_b 13.471(15)
_cell_length_c 21.93(2)
_cell_measurement_reflns_used 727
_cell_measurement_temperature 120(2)
_cell_measurement_theta_max 20.14
_cell_measurement_theta_min 4.74
_cell_volume 3285(6)
_computing_cell_refinement 'Bruker SAINT'
_computing_data_collection 'Bruker APEX2'
_computing_data_reduction 'Bruker SAINT'
_computing_molecular_graphics 'Bruker SHELXTL'
_computing_publication_material 'Bruker SHELXTL and local programs'
_computing_structure_refinement 'Bruker SHELXTL'
_computing_structure_solution SIR2004
_diffrn_ambient_temperature 120(2)
_diffrn_measured_fraction_theta_full 0.978
_diffrn_measured_fraction_theta_max 0.978
_diffrn_measurement_device_type 'Bruker APEX2 CCD diffractometer'
_diffrn_measurement_method 'thin-slice \w scans'
_diffrn_radiation_monochromator 'silicon 111'
_diffrn_radiation_source 'Daresbury SRS station 16.2smx'
_diffrn_radiation_type synchrotron
_diffrn_radiation_wavelength 0.7977
_diffrn_reflns_av_R_equivalents 0.0000
_diffrn_reflns_av_sigmaI/netI 0.1615
_diffrn_reflns_limit_h_max 11
_diffrn_reflns_limit_h_min -11
_diffrn_reflns_limit_k_max 13
_diffrn_reflns_limit_k_min -13
_diffrn_reflns_limit_l_max 21
_diffrn_reflns_limit_l_min -21
_diffrn_reflns_number 6786
_diffrn_reflns_theta_full 23.57
_diffrn_reflns_theta_max 23.57
_diffrn_reflns_theta_min 4.65
_diffrn_standards_decay_% 10
_diffrn_standards_number 0
_exptl_absorpt_coefficient_mu 0.326
_exptl_absorpt_correction_T_max 0.987
_exptl_absorpt_correction_T_min 0.944
_exptl_absorpt_correction_type multi-scan
_exptl_absorpt_process_details SADABS
_exptl_crystal_colour red
_exptl_crystal_density_diffrn 1.279
_exptl_crystal_description lath
_exptl_crystal_F_000 1320
_exptl_crystal_size_max 0.18
_exptl_crystal_size_mid 0.08
_exptl_crystal_size_min 0.04
_refine_diff_density_max 0.784
_refine_diff_density_min -0.428
_refine_diff_density_rms 0.095
_refine_ls_extinction_coef 0.0055(14)
_refine_ls_extinction_expression Fc^*^=kFc[1+0.001xFc^2^\l^3^/sin(2\q)]^-1/4^
_refine_ls_extinction_method SHELXL
_refine_ls_goodness_of_fit_ref 0.947
_refine_ls_hydrogen_treatment constr
_refine_ls_matrix_type full
_refine_ls_number_parameters 862
_refine_ls_number_reflns 6786
_refine_ls_number_restraints 612
_refine_ls_restrained_S_all 0.922
_refine_ls_R_factor_all 0.1862
_refine_ls_R_factor_gt 0.1023
_refine_ls_shift/su_max 0.003
_refine_ls_shift/su_mean 0.000
_refine_ls_structure_factor_coef Fsqd
_refine_ls_weighting_details 'calc w=1/[\s^2^(Fo^2^)+(0.1886P)^2^+0.0000P] where P=(Fo^2^+2Fc^2^)/3'
_refine_ls_weighting_scheme calc
_refine_ls_wR_factor_gt 0.2652
_refine_ls_wR_factor_ref 0.3088
_reflns_number_gt 3175
_reflns_number_total 6786
_reflns_threshold_expression I>2\s(I)
_cod_data_source_file ja800387d-file001.cif
_cod_data_source_block acb40
_cod_database_code 4107874

loop_
_symmetry_equiv_pos_as_xyz
'x, y, z'
'-x, -y, -z'

loop_
_atom_site_label
_atom_site_type_symbol
_atom_site_fract_x
_atom_site_fract_y
_atom_site_fract_z
_atom_site_U_iso_or_equiv
_atom_site_adp_type
_atom_site_occupancy
_atom_site_symmetry_multiplicity
_atom_site_calc_flag
_atom_site_refinement_flags
_atom_site_disorder_assembly
_atom_site_disorder_group
S1 S 0.1763(5) 0.4837(4) 1.0076(3) 0.051(2) Uani 0.621(11) 1 d P A 1
S1A S 0.2883(9) 0.5583(8) 1.0053(6) 0.059(4) Uani 0.379(11) 1 d P A 2
S2A S 0.2732(12) 0.3905(9) 0.8346(6) 0.056(4) Uani 0.379(11) 1 d P A 2
S2 S 0.4165(7) 0.4662(5) 0.8418(3) 0.049(2) Uani 0.621(11) 1 d P A 1
S3 S 0.3550(8) 0.3318(7) 0.6687(3) 0.064(3) Uani 0.621(11) 1 d P A 1
S3A S 0.5289(15) 0.3999(12) 0.6782(7) 0.076(6) Uani 0.379(11) 1 d P A 2
S4 S 0.5960(6) 0.2522(5) 0.5150(3) 0.140(2) Uani 1 1 d . A .
N1 N 0.0493(8) 0.7096(7) 1.1827(4) 0.042(2) Uani 1 1 d . . .
N2 N 0.1524(7) 0.5501(7) 1.2276(5) 0.042(3) Uani 1 1 d . A .
B1 B 0.0760(14) 0.6514(11) 1.2439(7) 0.050(4) Uani 1 1 d . . .
F1 F -0.0313(6) 0.6381(4) 1.2739(3) 0.0514(18) Uani 1 1 d . . .
F2 F 0.1398(6) 0.7052(5) 1.2820(3) 0.061(2) Uani 1 1 d . . .
C1 C -0.0209(9) 0.8001(8) 1.1760(6) 0.041(3) Uani 1 1 d U . .
C2 C -0.0307(9) 0.8219(8) 1.1123(6) 0.042(2) Uani 1 1 d U . .
C3 C 0.0344(10) 0.7454(9) 1.0795(6) 0.047(3) Uani 1 1 d U . .
C4 C 0.0867(9) 0.6729(8) 1.1247(6) 0.041(3) Uani 1 1 d U A .
C5 C 0.1631(10) 0.5809(9) 1.1173(6) 0.050(3) Uani 1 1 d U . .
C6 C 0.1970(10) 0.5199(8) 1.1687(6) 0.048(3) Uani 1 1 d U A .
C7 C 0.2694(10) 0.4228(9) 1.1741(6) 0.053(3) Uani 1 1 d U . .
C8 C 0.2658(11) 0.3958(9) 1.2363(6) 0.058(3) Uani 1 1 d U A .
C9 C 0.1934(10) 0.4785(9) 1.2684(6) 0.050(3) Uani 1 1 d U . .
C10 C -0.0702(11) 0.8592(9) 1.2287(6) 0.056(3) Uani 1 1 d U . .
H10A H -0.0179 0.8430 1.2634 0.084 Uiso 1 1 calc R . .
H10B H -0.1509 0.8434 1.2395 0.084 Uiso 1 1 calc R . .
H10C H -0.0750 0.9308 1.2186 0.084 Uiso 1 1 calc R . .
C11 C -0.1105(10) 0.9125(8) 1.0867(6) 0.050(3) Uani 1 1 d U . .
H11A H -0.0760 0.9321 1.0469 0.060 Uiso 1 1 calc R . .
H11B H -0.1126 0.9695 1.1148 0.060 Uiso 1 1 calc R . .
C12 C -0.2414(10) 0.8901(9) 1.0779(5) 0.050(3) Uani 1 1 d U . .
H12A H -0.2884 0.9479 1.0582 0.074 Uiso 1 1 calc R . .
H12B H -0.2788 0.8774 1.1178 0.074 Uiso 1 1 calc R . .
H12C H -0.2392 0.8309 1.0523 0.074 Uiso 1 1 calc R . .
C13 C 0.0517(11) 0.7414(10) 1.0110(5) 0.068(4) Uani 1 1 d U . .
H13A H 0.0482 0.8097 0.9943 0.102 Uiso 1 1 calc R . .
H13B H -0.0119 0.7089 0.9937 0.102 Uiso 1 1 calc R . .
H13C H 0.1302 0.7030 1.0005 0.102 Uiso 1 1 calc R . .
C14 C 0.3385(11) 0.3610(9) 1.1243(6) 0.058(3) Uani 1 1 d U A .
H14A H 0.4108 0.3223 1.1411 0.087 Uiso 1 1 calc R . .
H14B H 0.3617 0.4055 1.0916 0.087 Uiso 1 1 calc R . .
H14C H 0.2878 0.3149 1.1079 0.087 Uiso 1 1 calc R . .
C15 C 0.3276(10) 0.3017(9) 1.2652(6) 0.059(3) Uani 1 1 d U . .
H15A H 0.3309 0.2459 1.2361 0.071 Uiso 1 1 calc R A .
H15B H 0.2803 0.2849 1.3018 0.071 Uiso 1 1 calc R . .
C16 C 0.4560(10) 0.3120(9) 1.2835(6) 0.063(4) Uani 1 1 d U A .
H16A H 0.4945 0.2479 1.3002 0.095 Uiso 1 1 calc R . .
H16B H 0.4529 0.3639 1.3146 0.095 Uiso 1 1 calc R . .
H16C H 0.5025 0.3308 1.2476 0.095 Uiso 1 1 calc R . .
C17 C 0.1680(11) 0.4823(10) 1.3342(6) 0.064(4) Uani 1 1 d U A .
H17A H 0.1403 0.5518 1.3461 0.096 Uiso 1 1 calc R . .
H17B H 0.2414 0.4570 1.3558 0.096 Uiso 1 1 calc R . .
H17C H 0.1054 0.4407 1.3450 0.096 Uiso 1 1 calc R . .
C18 C 0.231(2) 0.5604(15) 1.0586(12) 0.041(4) Uani 0.621(11) 1 d PU A 1
C18A C 0.181(3) 0.527(3) 1.052(2) 0.048(5) Uani 0.379(11) 1 d PU A 2
C19 C 0.332(2) 0.5930(16) 1.0357(10) 0.046(4) Uani 0.621(11) 1 d PDU A 1
H19A H 0.3753 0.6354 1.0576 0.056 Uiso 0.621(11) 1 calc PR A 1
C19A C 0.117(3) 0.448(3) 1.0335(15) 0.053(6) Uani 0.379(11) 1 d PDU A 2
H19C H 0.0572 0.4158 1.0543 0.064 Uiso 0.379(11) 1 calc PR A 2
C20 C 0.367(2) 0.5590(13) 0.9766(10) 0.052(4) Uani 0.621(11) 1 d PDU A 1
H20A H 0.4344 0.5773 0.9538 0.063 Uiso 0.621(11) 1 calc PR A 1
C20A C 0.170(3) 0.433(3) 0.9750(16) 0.060(6) Uani 0.379(11) 1 d PDU A 2
H20C H 0.1390 0.3894 0.9478 0.072 Uiso 0.379(11) 1 calc PR A 2
C21 C 0.2810(11) 0.4863(10) 0.9534(6) 0.061(3) Uani 1 1 d DU . .
C22 C 0.3081(11) 0.4512(9) 0.8950(6) 0.054(3) Uani 1 1 d U A .
C23 C 0.227(2) 0.3851(16) 0.8723(12) 0.053(4) Uani 0.621(11) 1 d PU A 1
H23A H 0.1602 0.3651 0.8947 0.064 Uiso 0.621(11) 1 calc PR A 1
C23A C 0.424(4) 0.483(4) 0.870(2) 0.052(6) Uani 0.379(11) 1 d PU A 2
H23C H 0.4645 0.5210 0.8963 0.063 Uiso 0.379(11) 1 calc PR A 2
C24 C 0.264(2) 0.354(2) 0.8098(13) 0.055(5) Uani 0.621(11) 1 d PU A 1
H24A H 0.2238 0.3122 0.7859 0.066 Uiso 0.621(11) 1 calc PR A 1
C24A C 0.470(4) 0.464(3) 0.8196(19) 0.054(6) Uani 0.379(11) 1 d PU A 2
H24C H 0.5427 0.4831 0.8025 0.065 Uiso 0.379(11) 1 calc PR A 2
C25 C 0.3750(12) 0.3979(9) 0.7882(6) 0.058(3) Uani 1 1 d U . .
C26 C 0.4216(11) 0.3747(8) 0.7289(6) 0.051(3) Uani 1 1 d U A .
C27 C 0.540(3) 0.392(2) 0.7100(14) 0.053(5) Uani 0.621(11) 1 d PU A 1
H27A H 0.5927 0.4164 0.7371 0.064 Uiso 0.621(11) 1 calc PR A 1
C27A C 0.350(6) 0.311(4) 0.694(2) 0.065(7) Uani 0.379(11) 1 d PU A 2
H27C H 0.2819 0.2871 0.7135 0.078 Uiso 0.379(11) 1 calc PR A 2
C28 C 0.573(3) 0.3704(18) 0.6494(13) 0.065(5) Uani 0.621(11) 1 d PU A 1
H28A H 0.6488 0.3769 0.6307 0.078 Uiso 0.621(11) 1 calc PR A 1
C28A C 0.378(4) 0.291(4) 0.642(2) 0.079(6) Uani 0.379(11) 1 d PU A 2
H28C H 0.3384 0.2482 0.6182 0.095 Uiso 0.379(11) 1 calc PR A 2
C29 C 0.4783(14) 0.3383(10) 0.6207(6) 0.069(3) Uani 1 1 d U . .
C30 C 0.4898(18) 0.3248(13) 0.5558(8) 0.113(5) Uani 1 1 d U A .
C31 C 0.391(2) 0.3338(15) 0.5128(9) 0.150(6) Uani 1 1 d U . .
H31A H 0.3125 0.3608 0.5268 0.180 Uiso 1 1 calc R A .
C32 C 0.409(3) 0.3043(18) 0.4527(10) 0.167(7) Uani 1 1 d U A .
H32A H 0.3528 0.3086 0.4212 0.200 Uiso 1 1 calc R . .
C33 C 0.527(3) 0.2680(19) 0.4503(10) 0.186(8) Uani 1 1 d U . .
H33A H 0.5691 0.2522 0.4126 0.223 Uiso 1 1 calc R A .
S5 S 0.7327(3) -0.0877(3) 0.60252(18) 0.0724(12) Uani 1 1 d . . .
S6 S 0.7771(4) 0.0520(3) 0.4214(2) 0.0893(14) Uani 1 1 d . . .
S7 S 0.5687(3) 0.0335(3) 0.25769(18) 0.0733(12) Uani 1 1 d . . .
S8 S 0.6581(4) 0.1871(4) 0.0865(2) 0.1008(15) Uani 1 1 d . . .
N3 N 0.9520(8) -0.2101(7) 0.7808(5) 0.046(3) Uani 1 1 d . . .
N4 N 0.8409(8) -0.0495(7) 0.8199(5) 0.044(3) Uani 1 1 d . . .
F3 F 0.8496(7) -0.2030(5) 0.8797(3) 0.070(2) Uani 1 1 d . . .
F4 F 1.0197(6) -0.1307(4) 0.8690(3) 0.0582(19) Uani 1 1 d . . .
B2 B 0.9153(13) -0.1534(10) 0.8405(8) 0.053(4) Uani 1 1 d . . .
C34 C 1.0232(11) -0.2981(9) 0.7763(7) 0.057(3) Uani 1 1 d U . .
C35 C 1.0506(10) -0.3254(9) 0.7154(7) 0.056(3) Uani 1 1 d U . .
C36 C 0.9889(10) -0.2483(8) 0.6793(6) 0.050(3) Uani 1 1 d U . .
C37 C 0.9281(10) -0.1766(8) 0.7210(6) 0.049(3) Uani 1 1 d U . .
C38 C 0.8551(10) -0.0848(8) 0.7117(5) 0.045(3) Uani 1 1 d U . .
C39 C 0.8121(10) -0.0222(8) 0.7609(6) 0.043(3) Uani 1 1 d U . .
C40 C 0.7335(9) 0.0733(8) 0.7614(5) 0.042(3) Uani 1 1 d U . .
C41 C 0.7262(10) 0.1023(8) 0.8223(6) 0.047(3) Uani 1 1 d U . .
C42 C 0.7921(10) 0.0237(9) 0.8570(6) 0.047(3) Uani 1 1 d U . .
C43 C 1.0717(13) -0.3613(10) 0.8325(6) 0.079(4) Uani 1 1 d U . .
H43A H 1.0363 -0.3294 0.8700 0.118 Uiso 1 1 calc R . .
H43B H 1.1594 -0.3653 0.8328 0.118 Uiso 1 1 calc R . .
H43C H 1.0499 -0.4290 0.8301 0.118 Uiso 1 1 calc R . .
C44 C 1.1359(11) -0.4169(9) 0.6919(7) 0.069(3) Uani 1 1 d U . .
H44A H 1.1079 -0.4386 0.6527 0.083 Uiso 1 1 calc R . .
H44B H 1.1366 -0.4731 0.7216 0.083 Uiso 1 1 calc R . .
C45 C 1.2644(11) -0.3888(10) 0.6830(8) 0.091(5) Uani 1 1 d U . .
H45A H 1.3203 -0.4485 0.6712 0.136 Uiso 1 1 calc R . .
H45B H 1.2895 -0.3628 0.7213 0.136 Uiso 1 1 calc R . .
H45C H 1.2647 -0.3373 0.6509 0.136 Uiso 1 1 calc R . .
C46 C 0.9932(12) -0.2488(9) 0.6110(6) 0.069(4) Uani 1 1 d U . .
H46A H 1.0626 -0.2958 0.5965 0.104 Uiso 1 1 calc R . .
H46B H 1.0007 -0.1813 0.5954 0.104 Uiso 1 1 calc R . .
H46C H 0.9192 -0.2696 0.5964 0.104 Uiso 1 1 calc R . .
C47 C 0.6763(10) 0.1311(8) 0.7090(5) 0.053(3) Uani 1 1 d U . .
H47A H 0.6075 0.1782 0.7240 0.080 Uiso 1 1 calc R . .
H47B H 0.6488 0.0848 0.6804 0.080 Uiso 1 1 calc R . .
H47C H 0.7350 0.1683 0.6882 0.080 Uiso 1 1 calc R . .
C48 C 0.6565(10) 0.1988(9) 0.8491(5) 0.052(3) Uani 1 1 d U . .
H48A H 0.6576 0.2541 0.8189 0.062 Uiso 1 1 calc R . .
H48B H 0.6969 0.2168 0.8859 0.062 Uiso 1 1 calc R . .
C49 C 0.5235(10) 0.1868(9) 0.8665(6) 0.059(3) Uani 1 1 d U . .
H49A H 0.4828 0.2491 0.8846 0.088 Uiso 1 1 calc R . .
H49B H 0.5220 0.1315 0.8960 0.088 Uiso 1 1 calc R . .
H49C H 0.4820 0.1724 0.8298 0.088 Uiso 1 1 calc R . .
C50 C 0.8061(10) 0.0208(9) 0.9256(5) 0.057(3) Uani 1 1 d U . .
H50A H 0.8869 -0.0121 0.9351 0.085 Uiso 1 1 calc R . .
H50B H 0.7460 -0.0168 0.9449 0.085 Uiso 1 1 calc R . .
H50C H 0.7943 0.0894 0.9411 0.085 Uiso 1 1 calc R . .
C51 C 0.8332(11) -0.0504(9) 0.6482(6) 0.058(3) Uani 1 1 d U . .
C52 C 0.8841(12) 0.0124(10) 0.6095(7) 0.075(3) Uani 1 1 d U . .
H52A H 0.9479 0.0418 0.6257 0.090 Uiso 1 1 calc R . .
C53 C 0.8608(13) 0.0363(12) 0.5580(7) 0.078(4) Uani 1 1 d U . .
H53A H 0.8981 0.0825 0.5334 0.093 Uiso 1 1 calc R . .
C54 C 0.7699(12) -0.0153(9) 0.5406(7) 0.063(3) Uani 1 1 d U . .
C55 C 0.7242(12) -0.0096(10) 0.4810(7) 0.068(3) Uani 1 1 d U . .
C56 C 0.6298(14) -0.0610(12) 0.4626(7) 0.085(4) Uani 1 1 d U . .
H56A H 0.5857 -0.1045 0.4858 0.103 Uiso 1 1 calc R . .
C57 C 0.6195(14) -0.0338(12) 0.4069(7) 0.086(4) Uani 1 1 d U . .
H57A H 0.5542 -0.0579 0.3884 0.104 Uiso 1 1 calc R . .
C58 C 0.6777(12) 0.0192(10) 0.3700(7) 0.064(3) Uani 1 1 d U . .
C59 C 0.6761(11) 0.0503(9) 0.3078(6) 0.053(3) Uani 1 1 d U . .
C60 C 0.7609(12) 0.1054(10) 0.2791(7) 0.068(3) Uani 1 1 d U . .
H60A H 0.8302 0.1239 0.2969 0.081 Uiso 1 1 calc R . .
C61 C 0.7294(11) 0.1244(8) 0.2286(7) 0.049(3) Uani 1 1 d U . .
H61A H 0.7799 0.1624 0.2052 0.058 Uiso 1 1 calc R . .
C62 C 0.6337(12) 0.1010(8) 0.1986(6) 0.054(3) Uani 1 1 d U . .
C63 C 0.5845(11) 0.1226(8) 0.1395(6) 0.052(3) Uani 1 1 d U . .
C64 C 0.4739(10) 0.0972(8) 0.1157(7) 0.049(3) Uani 1 1 d U . .
H64A H 0.4181 0.0633 0.1384 0.059 Uiso 1 1 calc R . .
C65 C 0.4615(14) 0.1254(12) 0.0619(8) 0.083(4) Uani 1 1 d U . .
H65A H 0.3936 0.1122 0.0404 0.099 Uiso 1 1 calc R . .
C66 C 0.5472(14) 0.1763(12) 0.0332(7) 0.088(4) Uani 1 1 d U . .
H66A H 0.5462 0.2008 -0.0077 0.105 Uiso 1 1 calc R . .

loop_
_atom_site_aniso_label
_atom_site_aniso_U_11
_atom_site_aniso_U_22
_atom_site_aniso_U_33
_atom_site_aniso_U_23
_atom_site_aniso_U_13
_atom_site_aniso_U_12
S1 0.035(4) 0.056(4) 0.064(5) -0.016(4) 0.003(3) -0.013(3)
S1A 0.040(7) 0.054(7) 0.082(10) 0.009(6) -0.006(7) -0.005(5)
S2A 0.057(7) 0.041(7) 0.068(10) -0.007(6) -0.006(7) -0.007(6)
S2 0.042(4) 0.054(4) 0.052(5) -0.008(4) 0.002(4) -0.011(3)
S3 0.054(4) 0.063(5) 0.073(6) -0.020(4) -0.007(5) -0.004(4)
S3A 0.047(8) 0.045(8) 0.130(16) 0.014(10) 0.017(10) 0.007(6)
S4 0.144(5) 0.145(5) 0.124(5) -0.022(4) 0.001(4) 0.003(4)
N1 0.036(6) 0.043(6) 0.051(7) -0.002(5) -0.008(5) -0.015(5)
N2 0.025(5) 0.037(6) 0.066(7) 0.008(6) -0.008(5) -0.008(5)
B1 0.058(11) 0.048(10) 0.048(10) 0.018(8) -0.019(9) -0.020(8)
F1 0.046(4) 0.048(4) 0.060(4) 0.003(3) 0.006(4) -0.006(3)
F2 0.070(5) 0.054(4) 0.062(5) -0.005(4) -0.019(4) -0.012(4)
C1 0.031(6) 0.023(6) 0.071(6) 0.000(5) 0.001(6) -0.010(5)
C2 0.028(5) 0.032(5) 0.068(5) 0.000(5) 0.005(5) -0.010(4)
C3 0.035(6) 0.044(6) 0.062(6) 0.002(5) -0.003(5) -0.011(4)
C4 0.030(6) 0.037(5) 0.056(6) -0.002(5) 0.004(5) -0.006(4)
C5 0.035(6) 0.051(6) 0.064(6) -0.005(5) -0.004(5) -0.003(5)
C6 0.038(7) 0.040(6) 0.066(6) 0.002(5) 0.004(6) -0.007(5)
C7 0.032(6) 0.053(6) 0.073(6) 0.000(5) -0.008(6) -0.003(5)
C8 0.046(6) 0.048(6) 0.078(6) 0.005(5) -0.006(6) -0.001(5)
C9 0.035(7) 0.051(7) 0.066(6) 0.006(6) -0.005(6) -0.010(5)
C10 0.050(8) 0.043(7) 0.075(7) -0.017(6) 0.007(7) -0.005(6)
C11 0.047(6) 0.034(6) 0.072(8) 0.004(5) -0.005(6) -0.013(5)
C12 0.039(6) 0.053(8) 0.055(8) -0.006(6) -0.004(6) 0.000(6)
C13 0.065(9) 0.067(9) 0.061(6) 0.002(6) -0.009(7) 0.028(7)
C14 0.050(8) 0.041(7) 0.080(8) -0.001(6) 0.001(6) 0.002(6)
C15 0.046(7) 0.049(6) 0.080(8) 0.006(6) -0.012(6) -0.001(5)
C16 0.051(7) 0.040(7) 0.097(11) 0.008(7) -0.018(7) 0.001(6)
C17 0.057(9) 0.066(9) 0.065(7) 0.008(7) -0.008(7) 0.005(7)
C18 0.027(9) 0.035(10) 0.059(8) -0.003(7) -0.008(7) 0.005(7)
C18A 0.025(12) 0.047(11) 0.067(8) -0.007(8) -0.002(11) 0.014(9)
C19 0.029(9) 0.037(10) 0.069(10) -0.007(8) 0.003(8) 0.010(8)
C19A 0.030(13) 0.052(14) 0.072(12) -0.024(10) 0.003(9) 0.018(10)
C20 0.044(10) 0.041(10) 0.066(9) -0.007(8) 0.004(7) 0.012(8)
C20A 0.045(12) 0.070(14) 0.057(11) -0.010(10) -0.007(10) 0.015(10)
C21 0.054(7) 0.062(7) 0.059(7) -0.006(6) -0.003(6) 0.015(5)
C22 0.049(7) 0.051(7) 0.057(7) -0.001(5) -0.009(5) 0.012(5)
C23 0.047(10) 0.047(10) 0.062(10) 0.001(9) -0.010(7) 0.008(8)
C23A 0.052(12) 0.047(14) 0.053(12) 0.004(11) -0.008(10) 0.009(11)
C24 0.050(10) 0.050(12) 0.062(10) -0.004(9) -0.007(8) 0.006(9)
C24A 0.053(13) 0.055(14) 0.053(11) 0.001(11) -0.009(9) 0.005(11)
C25 0.063(7) 0.050(7) 0.057(7) 0.003(6) -0.010(5) 0.004(6)
C26 0.052(7) 0.037(6) 0.062(7) 0.001(6) -0.010(5) -0.001(6)
C27 0.049(10) 0.029(11) 0.081(10) -0.015(11) -0.005(9) 0.001(10)
C27A 0.057(14) 0.059(15) 0.080(12) -0.011(12) -0.012(11) -0.010(11)
C28 0.064(11) 0.040(11) 0.086(10) -0.013(10) 0.010(7) 0.008(10)
C28A 0.076(15) 0.072(15) 0.092(11) -0.031(12) -0.013(11) -0.011(11)
C29 0.078(9) 0.059(8) 0.067(7) -0.010(7) -0.004(6) 0.003(7)
C30 0.162(12) 0.093(10) 0.068(7) -0.010(8) -0.005(7) 0.036(9)
C31 0.232(15) 0.121(12) 0.093(9) -0.006(10) -0.061(9) 0.007(12)
C32 0.251(19) 0.141(14) 0.098(9) -0.007(11) -0.048(13) 0.019(14)
C33 0.27(2) 0.167(17) 0.099(12) 0.005(12) -0.051(14) 0.059(17)
S5 0.070(3) 0.060(2) 0.089(3) -0.009(2) -0.014(2) -0.0096(19)
S6 0.079(3) 0.099(3) 0.097(3) 0.000(3) -0.012(3) -0.032(2)
S7 0.069(3) 0.064(2) 0.089(3) -0.005(2) -0.008(2) -0.014(2)
S8 0.096(3) 0.104(3) 0.101(3) 0.003(3) 0.013(3) -0.015(3)
N3 0.046(6) 0.033(6) 0.058(7) -0.004(6) -0.007(5) -0.004(5)
N4 0.030(6) 0.038(6) 0.063(7) 0.000(6) 0.004(5) -0.003(5)
F3 0.077(5) 0.051(5) 0.083(5) 0.024(4) 0.000(4) -0.015(4)
F4 0.052(5) 0.047(4) 0.073(5) -0.004(4) -0.015(4) 0.002(3)
B2 0.038(9) 0.032(9) 0.091(13) 0.012(9) -0.019(9) -0.011(8)
C34 0.044(7) 0.037(7) 0.093(7) 0.007(6) -0.022(7) -0.010(6)
C35 0.041(6) 0.034(6) 0.094(6) 0.002(6) -0.013(6) -0.010(4)
C36 0.036(6) 0.035(6) 0.082(6) -0.004(5) -0.006(6) -0.011(4)
C37 0.039(7) 0.035(6) 0.073(7) 0.002(5) 0.003(6) -0.008(4)
C38 0.035(6) 0.043(6) 0.056(6) -0.001(4) -0.009(5) -0.005(4)
C39 0.031(6) 0.038(6) 0.060(6) 0.004(5) 0.000(6) -0.005(4)
C40 0.037(6) 0.032(5) 0.059(6) 0.001(4) 0.002(5) -0.010(4)
C41 0.036(6) 0.041(6) 0.065(6) 0.000(5) 0.000(5) -0.007(5)
C42 0.031(7) 0.051(7) 0.060(6) 0.010(6) 0.006(6) -0.012(5)
C43 0.080(10) 0.063(9) 0.090(8) 0.008(7) -0.016(8) -0.001(8)
C44 0.048(7) 0.038(6) 0.120(10) 0.003(6) -0.010(7) -0.006(5)
C45 0.042(7) 0.053(9) 0.173(16) 0.000(9) 0.000(9) 0.005(6)
C46 0.074(10) 0.053(8) 0.079(6) -0.009(7) -0.004(8) -0.003(7)
C47 0.048(8) 0.042(7) 0.068(7) 0.007(6) -0.001(6) 0.002(6)
C48 0.048(6) 0.057(7) 0.047(7) -0.001(5) -0.003(6) 0.007(5)
C49 0.046(6) 0.061(8) 0.068(9) -0.011(7) 0.000(6) -0.003(6)
C50 0.039(7) 0.067(9) 0.060(7) -0.003(7) 0.003(6) 0.006(6)
C51 0.051(7) 0.053(7) 0.066(6) 0.004(5) -0.002(6) 0.003(6)
C52 0.053(8) 0.073(8) 0.088(8) 0.033(7) 0.027(6) 0.019(6)
C53 0.072(8) 0.077(9) 0.084(8) -0.003(7) 0.004(7) -0.013(7)
C54 0.061(8) 0.046(7) 0.079(8) 0.001(7) 0.018(6) -0.007(6)
C55 0.054(8) 0.054(8) 0.093(8) -0.001(7) 0.014(6) 0.002(6)
C56 0.074(9) 0.089(9) 0.093(8) 0.004(7) -0.008(7) -0.012(7)
C57 0.067(8) 0.091(10) 0.086(8) 0.038(7) 0.012(7) 0.031(7)
C58 0.051(8) 0.069(8) 0.071(7) -0.003(6) -0.016(7) -0.001(6)
C59 0.045(7) 0.045(7) 0.070(7) -0.004(6) -0.012(6) -0.010(5)
C60 0.048(7) 0.053(8) 0.102(8) 0.001(7) -0.001(6) -0.010(6)
C61 0.040(7) 0.022(6) 0.080(7) -0.017(6) -0.010(5) 0.015(5)
C62 0.060(7) 0.035(6) 0.061(7) -0.008(6) 0.003(5) 0.010(6)
C63 0.050(7) 0.042(6) 0.064(7) -0.008(6) 0.001(5) -0.004(6)
C64 0.030(6) 0.022(6) 0.095(8) -0.011(6) -0.004(6) 0.003(5)
C65 0.058(8) 0.084(10) 0.104(10) -0.034(8) -0.013(7) 0.002(7)
C66 0.093(11) 0.098(11) 0.064(9) 0.003(8) -0.008(8) 0.013(8)

loop_
_atom_type_symbol
_atom_type_description
_atom_type_scat_dispersion_real
_atom_type_scat_dispersion_imag
_atom_type_scat_source
C C 0.0033 0.0016 'International Tables Vol C Tables 4.2.6.8 and 6.1.1.4'
H H 0.0000 0.0000 'International Tables Vol C Tables 4.2.6.8 and 6.1.1.4'
B B 0.0013 0.0007 'International Tables Vol C Tables 4.2.6.8 and 6.1.1.4'
N N 0.0061 0.0033 'International Tables Vol C Tables 4.2.6.8 and 6.1.1.4'
F F 0.0171 0.0103 'International Tables Vol C Tables 4.2.6.8 and 6.1.1.4'
S S 0.1246 0.1234 'International Tables Vol C Tables 4.2.6.8 and 6.1.1.4'

loop_
_geom_angle_atom_site_label_1
_geom_angle_atom_site_label_2
_geom_angle_atom_site_label_3
_geom_angle
C18 S1 C21 98.1(10)
C18A S1A C21 100.7(19)
C22 S2A C25 105.0(10)
C22 S2 C25 99.0(8)
C26 S3 C29 93.0(8)
C26 S3A C29 94.9(11)
C30 S4 C33 95.6(13)
B1 N1 C1 126.2(10)
B1 N1 C4 124.9(10)
C1 N1 C4 108.7(9)
B1 N2 C6 126.1(10)
B1 N2 C9 124.9(10)
C6 N2 C9 108.8(10)
N1 B1 N2 106.9(11)
N1 B1 F1 109.6(10)
N1 B1 F2 110.7(10)
N2 B1 F1 111.7(10)
N2 B1 F2 109.8(11)
F1 B1 F2 108.1(11)
N1 C1 C2 108.1(10)
N1 C1 C10 121.6(11)
C2 C1 C10 130.2(10)
C1 C2 C3 109.6(10)
C1 C2 C11 123.5(10)
C3 C2 C11 126.7(11)
C2 C3 C4 105.6(10)
C2 C3 C13 126.4(11)
C4 C3 C13 127.9(11)
N1 C4 C3 107.9(9)
N1 C4 C5 121.5(10)
C3 C4 C5 130.6(11)
C4 C5 C6 120.3(11)
C4 C5 C18 119.2(12)
C4 C5 C18A 121.1(16)
C6 C5 C18 118.9(12)
C6 C5 C18A 116.2(16)
C18 C5 C18A 28.9(12)
N2 C6 C5 119.9(10)
N2 C6 C7 108.3(10)
C5 C6 C7 131.7(12)
C6 C7 C8 106.5(11)
C6 C7 C14 128.1(12)
C8 C7 C14 125.4(11)
C7 C8 C9 107.2(10)
C7 C8 C15 126.9(12)
C9 C8 C15 125.9(12)
N2 C9 C8 109.2(11)
N2 C9 C17 125.4(11)
C8 C9 C17 125.4(11)
C1 C10 H10A 109.5
C1 C10 H10B 109.5
C1 C10 H10C 109.5
H10A C10 H10B 109.5
H10A C10 H10C 109.5
H10B C10 H10C 109.5
C2 C11 H11A 109.3
C2 C11 H11B 109.3
C2 C11 C12 111.7(8)
H11A C11 H11B 107.9
H11A C11 C12 109.3
H11B C11 C12 109.3
C11 C12 H12A 109.5
C11 C12 H12B 109.5
C11 C12 H12C 109.5
H12A C12 H12B 109.5
H12A C12 H12C 109.5
H12B C12 H12C 109.5
C3 C13 H13A 109.5
C3 C13 H13B 109.5
C3 C13 H13C 109.5
H13A C13 H13B 109.5
H13A C13 H13C 109.5
H13B C13 H13C 109.5
C7 C14 H14A 109.5
C7 C14 H14B 109.5
C7 C14 H14C 109.5
H14A C14 H14B 109.5
H14A C14 H14C 109.5
H14B C14 H14C 109.5
C8 C15 H15A 109.2
C8 C15 H15B 109.2
C8 C15 C16 112.2(10)
H15A C15 H15B 107.9
H15A C15 C16 109.2
H15B C15 C16 109.2
C15 C16 H16A 109.5
C15 C16 H16B 109.5
C15 C16 H16C 109.5
H16A C16 H16B 109.5
H16A C16 H16C 109.5
H16B C16 H16C 109.5
C9 C17 H17A 109.5
C9 C17 H17B 109.5
C9 C17 H17C 109.5
H17A C17 H17B 109.5
H17A C17 H17C 109.5
H17B C17 H17C 109.5
S1 C18 C5 118.0(16)
S1 C18 C19 111(2)
C5 C18 C19 131.2(19)
S1A C18A C5 118(3)
S1A C18A C19A 117(4)
C5 C18A C19A 125(3)
C18 C19 H19A 122.7
C18 C19 C20 115(3)
H19A C19 C20 122.7
C18A C19A H19C 130.8
C18A C19A C20A 98(4)
H19C C19A C20A 130.8
C19 C20 H20A 124.5
C19 C20 C21 111(2)
H20A C20 C21 124.5
C19A C20A H20C 119.4
C19A C20A C21 121(4)
H20C C20A C21 119.4
S1 C21 C20 105.6(13)
S1 C21 C22 139.5(11)
S1A C21 C20A 101.9(18)
C20 C21 C22 114.6(13)
C20A C21 C22 103.8(17)
S2A C22 C21 150.2(12)
S2A C22 C23A 98(2)
S2 C22 C21 134.5(11)
S2 C22 C23 110.4(14)
C21 C22 C23 115.1(16)
C22 C23 H23A 125.2
C22 C23 C24 110(2)
H23A C23 C24 125.2
C22 C23A H23C 116.7
C22 C23A C24A 127(5)
H23C C23A C24A 116.7
C23 C24 H24A 124.2
C23 C24 C25 112(2)
H24A C24 C25 124.2
C23A C24A H24C 128.7
C23A C24A C25 103(4)
H24C C24A C25 128.7
S2A C25 C24A 107.2(19)
S2 C25 C24 109.3(14)
S2 C25 C26 132.7(11)
C24 C25 C26 118.0(16)
C24A C25 C26 106.2(19)
S3 C26 C25 129.9(11)
S3 C26 C27 108.5(15)
S3A C26 C27A 104(3)
C25 C26 C27 121.6(17)
C25 C26 C27A 114(3)
C26 C27 H27A 122.1
C26 C27 C28 116(3)
H27A C27 C28 122.1
C26 C27A H27C 120.3
C26 C27A C28A 119(6)
H27C C27A C28A 120.3
C27 C28 H28A 125.2
C27 C28 C29 110(3)
H28A C28 C29 125.2
C27A C28A H28C 124.0
C27A C28A C29 112(5)
H28C C28A C29 124.0
S3 C29 C28 113.1(16)
S3 C29 C30 128.9(14)
S3A C29 C28A 110(2)
C28 C29 C30 117.7(19)
C28A C29 C30 107(2)
S4 C30 C29 129.1(13)
S4 C30 C31 99.7(13)
C29 C30 C31 126.5(18)
C30 C31 H31A 118.9
C30 C31 C32 122(2)
H31A C31 C32 118.9
C31 C32 H32A 128.9
C31 C32 C33 102(2)
H32A C32 C33 128.9
S4 C33 C32 117(2)
S4 C33 H33A 121.3
C32 C33 H33A 121.3
C51 S5 C54 94.9(7)
C55 S6 C57 61.7(7)
C55 S6 C58 95.9(8)
C57 S6 C58 34.2(6)
C59 S7 C62 93.3(7)
C63 S8 C66 90.6(7)
B2 N3 C34 125.7(11)
B2 N3 C37 127.5(10)
C34 N3 C37 106.5(10)
B2 N4 C39 125.4(10)
B2 N4 C42 125.9(11)
C39 N4 C42 108.7(9)
N3 B2 N4 105.3(11)
N3 B2 F3 113.6(10)
N3 B2 F4 109.6(11)
N4 B2 F3 110.8(11)
N4 B2 F4 107.0(9)
F3 B2 F4 110.2(12)
N3 C34 C35 112.3(11)
N3 C34 C43 123.4(13)
C35 C34 C43 124.3(12)
C34 C35 C36 106.1(11)
C34 C35 C44 127.6(12)
C36 C35 C44 126.2(13)
C35 C36 C37 106.0(11)
C35 C36 C46 123.4(11)
C37 C36 C46 130.6(11)
N3 C37 C36 109.0(10)
N3 C37 C38 119.1(11)
C36 C37 C38 131.9(12)
C37 C38 C39 121.5(11)
C37 C38 C51 117.9(11)
C39 C38 C51 120.3(10)
N4 C39 C38 120.9(10)
N4 C39 C40 108.9(10)
C38 C39 C40 130.2(12)
C39 C40 C41 104.8(10)
C39 C40 C47 128.6(11)
C41 C40 C47 126.6(10)
C40 C41 C42 107.7(10)
C40 C41 C48 127.3(10)
C42 C41 C48 124.9(11)
N4 C42 C41 109.7(11)
N4 C42 C50 123.8(11)
C41 C42 C50 126.5(11)
C34 C43 H43A 109.5
C34 C43 H43B 109.5
C34 C43 H43C 109.5
H43A C43 H43B 109.5
H43A C43 H43C 109.5
H43B C43 H43C 109.5
C35 C44 H44A 109.8
C35 C44 H44B 109.8
C35 C44 C45 109.4(9)
H44A C44 H44B 108.2
H44A C44 C45 109.8
H44B C44 C45 109.8
C44 C45 H45A 109.5
C44 C45 H45B 109.5
C44 C45 H45C 109.5
H45A C45 H45B 109.5
H45A C45 H45C 109.5
H45B C45 H45C 109.5
C36 C46 H46A 109.5
C36 C46 H46B 109.5
C36 C46 H46C 109.5
H46A C46 H46B 109.5
H46A C46 H46C 109.5
H46B C46 H46C 109.5
C40 C47 H47A 109.5
C40 C47 H47B 109.5
C40 C47 H47C 109.5
H47A C47 H47B 109.5
H47A C47 H47C 109.5
H47B C47 H47C 109.5
C41 C48 H48A 109.2
C41 C48 H48B 109.2
C41 C48 C49 112.0(9)
H48A C48 H48B 107.9
H48A C48 C49 109.2
H48B C48 C49 109.2
C48 C49 H49A 109.5
C48 C49 H49B 109.5
C48 C49 H49C 109.5
H49A C49 H49B 109.5
H49A C49 H49C 109.5
H49B C49 H49C 109.5
C42 C50 H50A 109.5
C42 C50 H50B 109.5
C42 C50 H50C 109.5
H50A C50 H50B 109.5
H50A C50 H50C 109.5
H50B C50 H50C 109.5
S5 C51 C38 126.0(10)
S5 C51 C52 99.9(11)
C38 C51 C52 134.0(13)
C51 C52 H52A 115.1
C51 C52 C53 129.8(18)
H52A C52 C53 115.1
C52 C53 H53A 126.0
C52 C53 C54 107.9(17)
H53A C53 C54 126.0
S5 C54 C53 107.4(12)
S5 C54 C55 129.1(11)
C53 C54 C55 123.4(13)
S6 C55 C54 125.8(11)
S6 C55 C56 110.0(13)
C54 C55 C56 124.1(14)
C55 C56 H56A 129.0
C55 C56 C57 102.0(16)
H56A C56 C57 129.0
S6 C57 C56 86.2(12)
S6 C57 H57A 160.9
S6 C57 C58 48.4(9)
C56 C57 H57A 112.7
C56 C57 C58 134.6(19)
H57A C57 C58 112.7
S6 C58 C57 97.4(12)
S6 C58 C59 123.9(11)
C57 C58 C59 138.7(14)
S7 C59 C58 125.7(10)
S7 C59 C60 109.5(11)
C58 C59 C60 124.7(13)
C59 C60 H60A 126.3
C59 C60 C61 107.4(15)
H60A C60 C61 126.3
C60 C61 H61A 114.5
C60 C61 C62 131.1(15)
H61A C61 C62 114.5
S7 C62 C61 98.7(10)
S7 C62 C63 125.2(10)
C61 C62 C63 136.0(13)
S8 C63 C62 120.1(10)
S8 C63 C64 110.9(10)
C62 C63 C64 129.0(12)
C63 C64 H64A 124.3
C63 C64 C65 111.4(14)
H64A C64 C65 124.3
C64 C65 H65A 120.1
C64 C65 C66 119.7(16)
H65A C65 C66 120.1
S8 C66 C65 107.4(12)
S8 C66 H66A 126.3
C65 C66 H66A 126.3

loop_
_geom_bond_atom_site_label_1
_geom_bond_atom_site_label_2
_geom_bond_distance
S1 C18 1.72(2)
S1 C21 1.647(15)
S1A C18A 1.65(4)
S1A C21 1.521(19)
S2A C22 1.655(18)
S2A C25 1.52(2)
S2 C22 1.687(16)
S2 C25 1.627(15)
S3 C26 1.691(15)
S3 C29 1.722(17)
S3A C26 1.68(2)
S3A C29 1.68(2)
S4 C30 1.676(17)
S4 C33 1.63(2)
N1 B1 1.559(16)
N1 C1 1.364(13)
N1 C4 1.402(13)
N2 B1 1.546(17)
N2 C6 1.415(14)
N2 C9 1.347(14)
B1 F1 1.387(16)
B1 F2 1.395(15)
C1 C2 1.427(15)
C1 C10 1.463(15)
C2 C3 1.375(15)
C2 C11 1.520(15)
C3 C4 1.458(16)
C3 C13 1.508(16)
C4 C5 1.412(15)
C5 C6 1.414(16)
C5 C18 1.48(3)
C5 C18A 1.60(5)
C6 C7 1.444(16)
C7 C8 1.406(16)
C7 C14 1.510(16)
C8 C9 1.459(16)
C8 C15 1.498(16)
C9 C17 1.463(16)
C10 H10A 0.980
C10 H10B 0.980
C10 H10C 0.980
C11 H11A 0.990
C11 H11B 0.990
C11 C12 1.562(14)
C12 H12A 0.980
C12 H12B 0.980
C12 H12C 0.980
C13 H13A 0.980
C13 H13B 0.980
C13 H13C 0.980
C14 H14A 0.980
C14 H14B 0.980
C14 H14C 0.980
C15 H15A 0.990
C15 H15B 0.990
C15 C16 1.537(15)
C16 H16A 0.980
C16 H16B 0.980
C16 H16C 0.980
C17 H17A 0.980
C17 H17B 0.980
C17 H17C 0.980
C18 C19 1.35(3)
C18A C19A 1.45(6)
C19 H19A 0.950
C19 C20 1.41(3)
C19A H19C 0.950
C19A C20A 1.40(3)
C20 H20A 0.950
C20 C21 1.58(2)
C20A H20C 0.950
C20A C21 1.58(2)
C21 C22 1.383(17)
C22 C23 1.47(2)
C22 C23A 1.50(5)
C23 H23A 0.950
C23 C24 1.47(4)
C23A H23C 0.950
C23A C24A 1.22(6)
C24 H24A 0.950
C24 C25 1.51(3)
C24A H24C 0.950
C24A C25 1.66(4)
C25 C26 1.408(17)
C26 C27 1.43(4)
C26 C27A 1.49(6)
C27 H27A 0.950
C27 C28 1.39(4)
C27A H27C 0.950
C27A C28A 1.20(7)
C28 H28A 0.950
C28 C29 1.38(3)
C28A H28C 0.950
C28A C29 1.44(5)
C29 C30 1.438(19)
C30 C31 1.47(3)
C31 H31A 0.950
C31 C32 1.38(3)
C32 H32A 0.950
C32 C33 1.35(3)
C33 H33A 0.950
S5 C51 1.669(13)
S5 C54 1.732(13)
S6 C55 1.673(14)
S6 C58 1.721(13)
S7 C59 1.702(12)
S7 C62 1.767(13)
S8 C63 1.701(13)
S8 C66 1.761(16)
N3 B2 1.542(18)
N3 C34 1.336(14)
N3 C37 1.403(14)
N4 B2 1.592(16)
N4 C39 1.377(14)
N4 C42 1.333(14)
F3 B2 1.344(16)
F4 B2 1.422(15)
C34 C35 1.403(17)
C34 C43 1.555(17)
C35 C36 1.412(16)
C35 C44 1.535(17)
C36 C37 1.427(15)
C36 C46 1.496(16)
C37 C38 1.399(15)
C38 C39 1.409(15)
C38 C51 1.479(16)
C39 C40 1.453(15)
C40 C41 1.395(15)
C40 C47 1.488(15)
C41 C42 1.428(15)
C41 C48 1.533(15)
C42 C50 1.518(16)
C43 H43A 0.980
C43 H43B 0.980
C43 H43C 0.980
C44 H44A 0.990
C44 H44B 0.990
C44 C45 1.549(16)
C45 H45A 0.980
C45 H45B 0.980
C45 H45C 0.980
C46 H46A 0.980
C46 H46B 0.980
C46 H46C 0.980
C47 H47A 0.980
C47 H47B 0.980
C47 H47C 0.980
C48 H48A 0.990
C48 H48B 0.990
C48 C49 1.560(15)
C49 H49A 0.980
C49 H49B 0.980
C49 H49C 0.980
C50 H50A 0.980
C50 H50B 0.980
C50 H50C 0.980
C51 C52 1.357(16)
C52 H52A 0.950
C52 C53 1.197(17)
C53 H53A 0.950
C53 C54 1.381(18)
C54 C55 1.417(18)
C55 C56 1.420(18)
C56 H56A 0.950
C56 C57 1.273(18)
C57 H57A 0.950
C57 C58 1.292(17)
C58 C59 1.419(17)
C59 C60 1.414(16)
C60 H60A 0.950
C60 C61 1.186(16)
C61 H61A 0.950
C61 C62 1.357(16)
C62 C63 1.436(16)
C63 C64 1.451(16)
C64 H64A 0.950
C64 C65 1.239(18)
C65 H65A 0.950
C65 C66 1.386(19)
C66 H66A 0.950
